data_7218249
loop_
_publ_author_name
'Singh, Suryabhan'
'Bhattacharya, Subrato'

_publ_section_title
;
 Studies of structural diversity due to inter-/intra-molecular hydrogen
 bonding and photoluminescent properties in thiocarboxylate Cu(I) and
 Ag(I) complexes
;
_journal_name_full 'RSC Adv.'
_journal_paper_doi 10.1039/C4RA07883G
_journal_year 2014
_chemical_formula_sum 'C29 H28 Cu N2 O P S6'
_chemical_formula_weight 707.47
_space_group_IT_number 2
_symmetry_cell_setting triclinic
_symmetry_Int_Tables_number 2
_symmetry_space_group_name_Hall '-P 1'
_symmetry_space_group_name_H-M 'P -1'
_atom_sites_solution_hydrogens geom
_atom_sites_solution_primary direct
_atom_sites_solution_secondary difmap
_audit_creation_method SHELXL-97
_cell_angle_alpha 77.489(11)
_cell_angle_beta 79.640(11)
_cell_angle_gamma 66.284(12)
_cell_formula_units_Z 2
_cell_length_a 10.0157(12)
_cell_length_b 10.0218(12)
_cell_length_c 18.170(2)
_cell_measurement_temperature 293(2)
_cell_volume 1621.4(4)
_computing_structure_refinement 'SHELXL-97 (Sheldrick, 1997)'
_diffrn_ambient_temperature 293(2)
_diffrn_measured_fraction_theta_full 0.997
_diffrn_measured_fraction_theta_max 0.895
_diffrn_radiation_monochromator graphite
_diffrn_radiation_type MoK\a
_diffrn_radiation_wavelength 0.71073
_diffrn_reflns_av_R_equivalents 0.0494
_diffrn_reflns_av_sigmaI/netI 0.0841
_diffrn_reflns_limit_h_max 14
_diffrn_reflns_limit_h_min -14
_diffrn_reflns_limit_k_max 14
_diffrn_reflns_limit_k_min -15
_diffrn_reflns_limit_l_max 25
_diffrn_reflns_limit_l_min -26
_diffrn_reflns_number 20905
_diffrn_reflns_theta_full 25.00
_diffrn_reflns_theta_max 32.59
_diffrn_reflns_theta_min 3.38
_diffrn_source 'fine-focus sealed tube'
_exptl_absorpt_coefficient_mu 1.135
_exptl_absorpt_correction_T_max 1.00000
_exptl_absorpt_correction_T_min 0.81549
_exptl_absorpt_correction_type multi-scan
_exptl_crystal_colour Yellow
_exptl_crystal_density_diffrn 1.449
_exptl_crystal_density_method 'not measured'
_exptl_crystal_description Rectangular
_exptl_crystal_F_000 728
_exptl_crystal_recrystallization_method 'Chlorofrom and Methanol'
_exptl_crystal_size_max 0.40
_exptl_crystal_size_mid 0.39
_exptl_crystal_size_min 0.37
_refine_diff_density_max 0.887
_refine_diff_density_min -0.661
_refine_diff_density_rms 0.083
_refine_ls_extinction_method none
_refine_ls_goodness_of_fit_ref 1.041
_refine_ls_hydrogen_treatment mixed
_refine_ls_matrix_type full
_refine_ls_number_parameters 369
_refine_ls_number_reflns 10588
_refine_ls_number_restraints 1
_refine_ls_restrained_S_all 1.041
_refine_ls_R_factor_all 0.1302
_refine_ls_R_factor_gt 0.0660
_refine_ls_shift/su_max 0.000
_refine_ls_shift/su_mean 0.000
_refine_ls_structure_factor_coef Fsqd
_refine_ls_weighting_details 'calc w=1/[\s^2^(Fo^2^)+(0.0481P)^2^+1.0028P] where P=(Fo^2^+2Fc^2^)/3'
_refine_ls_weighting_scheme calc
_refine_ls_wR_factor_gt 0.1319
_refine_ls_wR_factor_ref 0.1757
_reflns_number_gt 5581
_reflns_number_total 10588
_reflns_threshold_expression >2sigma(I)
_cod_data_source_file c4ra07883g2.cif
_cod_data_source_block cutta-mt
_cod_original_cell_volume 1621.3(3)
_cod_database_code 7218249

loop_
_symmetry_equiv_pos_as_xyz
'x, y, z'
'-x, -y, -z'

loop_
_atom_site_label
_atom_site_type_symbol
_atom_site_fract_x
_atom_site_fract_y
_atom_site_fract_z
_atom_site_U_iso_or_equiv
_atom_site_adp_type
_atom_site_occupancy
_atom_site_symmetry_multiplicity
_atom_site_calc_flag
_atom_site_refinement_flags
Cu1 Cu 0.73841(5) 0.04757(6) 0.23244(3) 0.04709(15) Uani 1 1 d .
S1 S 0.73154(12) -0.16743(12) 0.21245(6) 0.0530(3) Uani 1 1 d .
S3 S 0.90030(10) 0.14325(12) 0.14512(6) 0.0524(3) Uani 1 1 d .
P1 P 0.84922(9) 0.00849(11) 0.33935(5) 0.0400(2) Uani 1 1 d .
S2 S 0.67948(15) -0.42687(13) 0.15510(7) 0.0704(3) Uani 1 1 d .
S4 S 0.98563(14) 0.25888(17) -0.01313(8) 0.0788(4) Uani 1 1 d .
S5 S 0.51964(10) 0.25497(13) 0.25501(7) 0.0598(3) Uani 1 1 d .
S6 S 0.19797(12) 0.38913(16) 0.24258(9) 0.0772(4) Uani 1 1 d .
O1 O 0.6135(3) -0.0080(3) 0.08888(15) 0.0544(7) Uani 1 1 d .
C9 C 0.3744(4) 0.2651(5) 0.2174(2) 0.0505(9) Uani 1 1 d .
N1 N 0.7894(4) 0.1511(4) 0.0207(2) 0.0549(8) Uani 1 1 d D
C1 C 0.6569(4) -0.1327(4) 0.1291(2) 0.0409(8) Uani 1 1 d .
N2 N 0.3722(4) 0.1866(5) 0.1691(2) 0.0614(10) Uani 1 1 d .
C2 C 0.6400(4) -0.2542(4) 0.1041(2) 0.0411(8) Uani 1 1 d .
C12 C 0.8069(4) -0.1188(4) 0.4198(2) 0.0446(8) Uani 1 1 d .
C6 C 0.8796(4) 0.1782(4) 0.0527(2) 0.0472(8) Uani 1 1 d .
C18 C 0.7996(4) 0.1770(4) 0.3790(2) 0.0446(8) Uani 1 1 d .
C24 C 1.0502(4) -0.0657(5) 0.3264(2) 0.0462(9) Uani 1 1 d .
C3 C 0.5888(5) -0.2444(5) 0.0374(2) 0.0565(10) Uani 1 1 d .
H019 H 0.5610 -0.1588 0.0018 0.068 Uiso 1 1 calc R
C5 C 0.6264(5) -0.4844(5) 0.0877(3) 0.0627(11) Uani 1 1 d .
H020 H 0.6276 -0.5790 0.0916 0.075 Uiso 1 1 calc R
C17 C 0.9063(5) -0.2133(6) 0.4697(3) 0.0715(13) Uani 1 1 d .
H021 H 1.0030 -0.2198 0.4612 0.086 Uiso 1 1 calc R
C29 C 1.1201(5) -0.1917(6) 0.2928(3) 0.0675(12) Uani 1 1 d .
H022 H 1.0651 -0.2362 0.2788 0.081 Uiso 1 1 calc R
C26 C 1.2866(5) -0.0614(6) 0.3315(3) 0.0739(14) Uani 1 1 d .
H023 H 1.3431 -0.0173 0.3445 0.089 Uiso 1 1 calc R
C23 C 0.7900(5) 0.3063(5) 0.3290(3) 0.0615(11) Uani 1 1 d .
H024 H 0.8096 0.3042 0.2772 0.074 Uiso 1 1 calc R
C7 C 0.7980(5) 0.1796(6) -0.0618(3) 0.0748(14) Uani 1 1 d .
H02A H 0.7015 0.2393 -0.0782 0.090 Uiso 1 1 calc R
H02B H 0.8344 0.0872 -0.0814 0.090 Uiso 1 1 calc R
C15 C 0.7225(7) -0.2916(6) 0.5459(3) 0.0757(14) Uani 1 1 d .
H026 H 0.6947 -0.3495 0.5881 0.091 Uiso 1 1 calc R
C25 C 1.1342(4) 0.0006(5) 0.3457(2) 0.0543(10) Uani 1 1 d .
H027 H 1.0893 0.0855 0.3679 0.065 Uiso 1 1 calc R
C19 C 0.7675(4) 0.1837(5) 0.4561(2) 0.0550(10) Uani 1 1 d .
H028 H 0.7749 0.0985 0.4908 0.066 Uiso 1 1 calc R
C27 C 1.3539(5) -0.1855(7) 0.2988(3) 0.0832(17) Uani 1 1 d .
H029 H 1.4555 -0.2254 0.2894 0.100 Uiso 1 1 calc R
C16 C 0.8630(6) -0.2979(7) 0.5322(3) 0.0864(16) Uani 1 1 d .
H030 H 0.9309 -0.3604 0.5656 0.104 Uiso 1 1 calc R
C14 C 0.6241(5) -0.2002(6) 0.4972(3) 0.0771(15) Uani 1 1 d .
H031 H 0.5278 -0.1949 0.5067 0.093 Uiso 1 1 calc R
C4 C 0.5828(5) -0.3778(5) 0.0287(3) 0.0613(12) Uani 1 1 d .
H032 H 0.5518 -0.3904 -0.0137 0.074 Uiso 1 1 calc R
C13 C 0.6647(4) -0.1129(5) 0.4326(3) 0.0590(11) Uani 1 1 d .
H033 H 0.5966 -0.0521 0.3989 0.071 Uiso 1 1 calc R
C20 C 0.7245(5) 0.3171(6) 0.4813(3) 0.0710(13) Uani 1 1 d .
H034 H 0.6998 0.3218 0.5327 0.085 Uiso 1 1 calc R
C28 C 1.2720(5) -0.2513(7) 0.2799(3) 0.0893(17) Uani 1 1 d .
H035 H 1.3183 -0.3368 0.2583 0.107 Uiso 1 1 calc R
C11 C 0.1197(6) 0.3421(7) 0.1747(4) 0.113(2) Uani 1 1 d .
H03A H 0.0296 0.3289 0.1976 0.135 Uiso 1 1 calc R
H03B H 0.0974 0.4203 0.1313 0.135 Uiso 1 1 calc R
C21 C 0.7181(6) 0.4419(6) 0.4312(3) 0.0842(16) Uani 1 1 d .
H037 H 0.6905 0.5307 0.4489 0.101 Uiso 1 1 calc R
C10 C 0.2288(5) 0.2033(7) 0.1508(3) 0.0831(16) Uani 1 1 d .
H03C H 0.2038 0.1201 0.1774 0.100 Uiso 1 1 calc R
H03D H 0.2311 0.2074 0.0968 0.100 Uiso 1 1 calc R
C22 C 0.7520(6) 0.4374(6) 0.3549(3) 0.0821(15) Uani 1 1 d .
H039 H 0.7494 0.5223 0.3210 0.098 Uiso 1 1 calc R
C8 C 0.8980(8) 0.2580(8) -0.0904(3) 0.103(2) Uani 1 1 d .
H04A H 0.8435 0.3586 -0.1130 0.124 Uiso 1 1 calc R
H04B H 0.9710 0.2091 -0.1289 0.124 Uiso 1 1 calc R
H1A H 0.449(5) 0.117(5) 0.150(2) 0.065(14) Uiso 1 1 d .
H2A H 0.739(4) 0.100(4) 0.047(2) 0.054(12) Uiso 1 1 d D

loop_
_atom_site_aniso_label
_atom_site_aniso_U_11
_atom_site_aniso_U_22
_atom_site_aniso_U_33
_atom_site_aniso_U_23
_atom_site_aniso_U_13
_atom_site_aniso_U_12
Cu1 0.0484(3) 0.0570(3) 0.0438(3) -0.0094(2) -0.0142(2) -0.0235(2)
S1 0.0707(6) 0.0557(6) 0.0448(5) -0.0007(5) -0.0221(5) -0.0334(5)
S3 0.0498(5) 0.0635(7) 0.0509(6) -0.0106(5) -0.0030(4) -0.0289(5)
P1 0.0365(4) 0.0476(5) 0.0394(5) -0.0099(4) -0.0090(4) -0.0160(4)
S2 0.1039(9) 0.0429(6) 0.0699(7) 0.0011(5) -0.0439(7) -0.0239(6)
S4 0.0648(7) 0.0952(10) 0.0695(8) 0.0087(7) 0.0071(6) -0.0401(7)
S5 0.0420(5) 0.0675(7) 0.0731(7) -0.0191(6) -0.0144(5) -0.0166(5)
S6 0.0436(5) 0.0799(9) 0.0964(10) -0.0158(8) -0.0118(6) -0.0086(6)
O1 0.0713(17) 0.0460(16) 0.0528(16) 0.0057(13) -0.0223(14) -0.0297(14)
C9 0.0417(19) 0.050(2) 0.056(2) 0.0065(19) -0.0073(17) -0.0199(18)
N1 0.063(2) 0.052(2) 0.0483(19) 0.0025(17) -0.0055(17) -0.0265(18)
C1 0.0408(17) 0.044(2) 0.0404(18) -0.0044(16) -0.0077(15) -0.0189(16)
N2 0.0466(19) 0.069(3) 0.070(2) -0.010(2) -0.0160(18) -0.0203(19)
C2 0.0420(17) 0.044(2) 0.0416(18) -0.0072(16) -0.0105(15) -0.0179(16)
C12 0.0443(18) 0.053(2) 0.0404(19) -0.0113(17) -0.0054(15) -0.0198(17)
C6 0.0443(19) 0.041(2) 0.050(2) -0.0056(17) -0.0007(17) -0.0118(17)
C18 0.0420(17) 0.056(2) 0.0419(19) -0.0128(18) -0.0107(15) -0.0191(17)
C24 0.0402(17) 0.059(2) 0.0357(18) -0.0046(17) -0.0068(15) -0.0153(17)
C3 0.075(3) 0.053(2) 0.049(2) -0.0007(19) -0.025(2) -0.028(2)
C5 0.070(3) 0.040(2) 0.081(3) -0.011(2) -0.026(2) -0.015(2)
C17 0.064(3) 0.094(4) 0.056(3) 0.009(3) -0.016(2) -0.035(3)
C29 0.053(2) 0.078(3) 0.070(3) -0.029(3) -0.008(2) -0.013(2)
C26 0.048(2) 0.095(4) 0.079(3) 0.010(3) -0.014(2) -0.035(3)
C23 0.082(3) 0.053(3) 0.054(2) -0.007(2) -0.019(2) -0.025(2)
C7 0.073(3) 0.088(4) 0.046(2) -0.011(3) -0.004(2) -0.012(3)
C15 0.102(4) 0.068(3) 0.063(3) -0.011(3) 0.010(3) -0.046(3)
C25 0.045(2) 0.062(3) 0.061(2) -0.001(2) -0.0151(18) -0.026(2)
C19 0.056(2) 0.068(3) 0.047(2) -0.014(2) -0.0095(18) -0.025(2)
C27 0.037(2) 0.114(5) 0.079(4) -0.006(3) -0.001(2) -0.015(3)
C16 0.104(4) 0.099(4) 0.060(3) 0.019(3) -0.023(3) -0.052(4)
C14 0.063(3) 0.075(4) 0.099(4) -0.028(3) 0.028(3) -0.040(3)
C4 0.067(3) 0.054(3) 0.076(3) -0.027(2) -0.026(2) -0.019(2)
C13 0.050(2) 0.053(3) 0.073(3) -0.014(2) 0.003(2) -0.021(2)
C20 0.075(3) 0.077(3) 0.068(3) -0.039(3) -0.007(2) -0.023(3)
C28 0.055(3) 0.102(4) 0.095(4) -0.041(4) 0.003(3) -0.005(3)
C11 0.063(3) 0.087(4) 0.201(8) -0.017(5) -0.060(4) -0.025(3)
C21 0.103(4) 0.062(3) 0.096(4) -0.035(3) -0.033(3) -0.018(3)
C10 0.059(3) 0.122(5) 0.080(3) -0.017(3) -0.021(2) -0.039(3)
C22 0.122(4) 0.056(3) 0.077(3) -0.007(3) -0.040(3) -0.033(3)
C8 0.148(5) 0.113(5) 0.056(3) 0.009(3) 0.001(3) -0.072(5)

loop_
_atom_type_symbol
_atom_type_description
_atom_type_scat_dispersion_real
_atom_type_scat_dispersion_imag
_atom_type_scat_source
C C 0.0033 0.0016 'International Tables Vol C Tables 4.2.6.8 and 6.1.1.4'
H H 0.0000 0.0000 'International Tables Vol C Tables 4.2.6.8 and 6.1.1.4'
N N 0.0061 0.0033 'International Tables Vol C Tables 4.2.6.8 and 6.1.1.4'
O O 0.0106 0.0060 'International Tables Vol C Tables 4.2.6.8 and 6.1.1.4'
P P 0.1023 0.0942 'International Tables Vol C Tables 4.2.6.8 and 6.1.1.4'
S S 0.1246 0.1234 'International Tables Vol C Tables 4.2.6.8 and 6.1.1.4'
Cu Cu 0.3201 1.2651 'International Tables Vol C Tables 4.2.6.8 and 6.1.1.4'

loop_
_geom_angle_atom_site_label_1
_geom_angle_atom_site_label_2
_geom_angle_atom_site_label_3
_geom_angle
S1 Cu1 P1 110.76(4)
S1 Cu1 S5 121.52(4)
P1 Cu1 S5 100.77(4)
S1 Cu1 S3 116.59(4)
P1 Cu1 S3 97.30(4)
S5 Cu1 S3 106.13(4)
C1 S1 Cu1 108.35(13)
C6 S3 Cu1 118.53(14)
C18 P1 C12 103.38(17)
C18 P1 C24 104.34(17)
C12 P1 C24 103.40(17)
C18 P1 Cu1 113.02(12)
C12 P1 Cu1 116.15(11)
C24 P1 Cu1 115.10(12)
C2 S2 C5 91.95(19)
C6 S4 C8 92.3(2)
C9 S5 Cu1 114.87(16)
C9 S6 C11 92.3(2)
N2 C9 S5 127.8(3)
N2 C9 S6 111.2(3)
S5 C9 S6 121.0(3)
C6 N1 C7 118.1(4)
C6 N1 H2A 120(3)
C7 N1 H2A 120(3)
O1 C1 C2 118.0(3)
O1 C1 S1 123.4(3)
C2 C1 S1 118.6(3)
C9 N2 C10 117.9(4)
C9 N2 H1A 125(3)
C10 N2 H1A 116(3)
C3 C2 C1 124.9(4)
C3 C2 S2 110.7(3)
C1 C2 S2 124.4(3)
C13 C12 C17 119.0(4)
C13 C12 P1 117.2(3)
C17 C12 P1 123.8(3)
N1 C6 S3 127.3(3)
N1 C6 S4 111.9(3)
S3 C6 S4 120.9(2)
C19 C18 C23 118.3(4)
C19 C18 P1 123.6(3)
C23 C18 P1 118.1(3)
C25 C24 C29 119.0(4)
C25 C24 P1 123.5(3)
C29 C24 P1 117.4(3)
C2 C3 C4 112.6(4)
C2 C3 H019 123.7
C4 C3 H019 123.7
C4 C5 S2 112.0(3)
C4 C5 H020 124.0
S2 C5 H020 124.0
C16 C17 C12 120.3(4)
C16 C17 H021 119.8
C12 C17 H021 119.8
C28 C29 C24 120.2(5)
C28 C29 H022 119.9
C24 C29 H022 119.9
C27 C26 C25 121.0(5)
C27 C26 H023 119.5
C25 C26 H023 119.5
C22 C23 C18 121.1(4)
C22 C23 H024 119.4
C18 C23 H024 119.4
N1 C7 C8 108.1(4)
N1 C7 H02A 110.1
C8 C7 H02A 110.1
N1 C7 H02B 110.1
C8 C7 H02B 110.1
H02A C7 H02B 108.4
C14 C15 C16 119.2(5)
C14 C15 H026 120.4
C16 C15 H026 120.4
C24 C25 C26 119.4(4)
C24 C25 H027 120.3
C26 C25 H027 120.3
C20 C19 C18 120.0(4)
C20 C19 H028 120.0
C18 C19 H028 120.0
C26 C27 C28 119.9(4)
C26 C27 H029 120.0
C28 C27 H029 120.0
C15 C16 C17 121.2(5)
C15 C16 H030 119.4
C17 C16 H030 119.4
C15 C14 C13 121.1(4)
C15 C14 H031 119.4
C13 C14 H031 119.4
C5 C4 C3 112.7(4)
C5 C4 H032 123.6
C3 C4 H032 123.6
C12 C13 C14 119.2(4)
C12 C13 H033 120.4
C14 C13 H033 120.4
C21 C20 C19 120.6(5)
C21 C20 H034 119.7
C19 C20 H034 119.7
C27 C28 C29 120.5(5)
C27 C28 H035 119.7
C29 C28 H035 119.7
C10 C11 S6 107.5(3)
C10 C11 H03A 110.2
S6 C11 H03A 110.2
C10 C11 H03B 110.2
S6 C11 H03B 110.2
H03A C11 H03B 108.5
C20 C21 C22 120.5(5)
C20 C21 H037 119.8
C22 C21 H037 119.8
N2 C10 C11 107.4(4)
N2 C10 H03C 110.2
C11 C10 H03C 110.2
N2 C10 H03D 110.2
C11 C10 H03D 110.2
H03C C10 H03D 108.5
C21 C22 C23 119.5(5)
C21 C22 H039 120.2
C23 C22 H039 120.2
C7 C8 S4 108.8(4)
C7 C8 H04A 109.9
S4 C8 H04A 109.9
C7 C8 H04B 109.9
S4 C8 H04B 109.9
H04A C8 H04B 108.3

loop_
_geom_bond_atom_site_label_1
_geom_bond_atom_site_label_2
_geom_bond_distance
Cu1 S1 2.2905(11)
Cu1 P1 2.2924(10)
Cu1 S5 2.3817(12)
Cu1 S3 2.3942(11)
S1 C1 1.716(3)
S3 C6 1.673(4)
P1 C18 1.828(4)
P1 C12 1.829(4)
P1 C24 1.833(4)
S2 C2 1.701(4)
S2 C5 1.704(4)
S4 C6 1.740(4)
S4 C8 1.788(6)
S5 C9 1.674(4)
S6 C9 1.751(4)
S6 C11 1.804(6)
O1 C1 1.252(4)
C9 N2 1.308(5)
N1 C6 1.297(5)
N1 C7 1.458(5)
N1 H2A 0.870(18)
C1 C2 1.466(5)
N2 C10 1.468(5)
N2 H1A 0.87(4)
C2 C3 1.368(5)
C12 C13 1.380(5)
C12 C17 1.381(6)
C18 C19 1.390(5)
C18 C23 1.391(6)
C24 C25 1.389(5)
C24 C29 1.388(6)
C3 C4 1.407(5)
C3 H019 0.9300
C5 C4 1.333(6)
C5 H020 0.9300
C17 C16 1.377(6)
C17 H021 0.9300
C29 C28 1.389(6)
C29 H022 0.9300
C26 C27 1.362(7)
C26 C25 1.395(6)
C26 H023 0.9300
C23 C22 1.376(6)
C23 H024 0.9300
C7 C8 1.470(7)
C7 H02A 0.9700
C7 H02B 0.9700
C15 C14 1.352(7)
C15 C16 1.362(7)
C15 H026 0.9300
C25 H027 0.9300
C19 C20 1.383(6)
C19 H028 0.9300
C27 C28 1.363(7)
C27 H029 0.9300
C16 H030 0.9300
C14 C13 1.407(7)
C14 H031 0.9300
C4 H032 0.9300
C13 H033 0.9300
C20 C21 1.363(7)
C20 H034 0.9300
C28 H035 0.9300
C11 C10 1.479(8)
C11 H03A 0.9700
C11 H03B 0.9700
C21 C22 1.373(7)
C21 H037 0.9300
C10 H03C 0.9700
C10 H03D 0.9700
C22 H039 0.9300
C8 H04A 0.9700
C8 H04B 0.9700

loop_
_geom_torsion_atom_site_label_1
_geom_torsion_atom_site_label_2
_geom_torsion_atom_site_label_3
_geom_torsion_atom_site_label_4
_geom_torsion
P1 Cu1 S1 C1 -176.68(12)
S5 Cu1 S1 C1 65.49(14)
S3 Cu1 S1 C1 -66.69(13)
S1 Cu1 S3 C6 56.78(16)
P1 Cu1 S3 C6 174.41(15)
S5 Cu1 S3 C6 -82.11(16)
S1 Cu1 P1 C18 -158.29(13)
S5 Cu1 P1 C18 -28.40(14)
S3 Cu1 P1 C18 79.63(13)
S1 Cu1 P1 C12 -39.03(14)
S5 Cu1 P1 C12 90.85(14)
S3 Cu1 P1 C12 -161.12(14)
S1 Cu1 P1 C24 81.97(16)
S5 Cu1 P1 C24 -148.14(15)
S3 Cu1 P1 C24 -40.11(16)
S1 Cu1 S5 C9 -26.90(17)
P1 Cu1 S5 C9 -149.59(16)
S3 Cu1 S5 C9 109.48(16)
Cu1 S5 C9 N2 -10.7(4)
Cu1 S5 C9 S6 168.07(18)
C11 S6 C9 N2 -5.8(4)
C11 S6 C9 S5 175.2(3)
Cu1 S1 C1 O1 -0.9(3)
Cu1 S1 C1 C2 -179.6(2)
S5 C9 N2 C10 173.0(4)
S6 C9 N2 C10 -5.9(5)
O1 C1 C2 C3 4.5(6)
S1 C1 C2 C3 -176.8(3)
O1 C1 C2 S2 -174.7(3)
S1 C1 C2 S2 4.1(4)
C5 S2 C2 C3 -0.4(3)
C5 S2 C2 C1 178.8(3)
C18 P1 C12 C13 86.0(3)
C24 P1 C12 C13 -165.4(3)
Cu1 P1 C12 C13 -38.3(3)
C18 P1 C12 C17 -90.5(4)
C24 P1 C12 C17 18.1(4)
Cu1 P1 C12 C17 145.1(3)
C7 N1 C6 S3 -175.0(3)
C7 N1 C6 S4 4.7(5)
Cu1 S3 C6 N1 -4.5(4)
Cu1 S3 C6 S4 175.82(16)
C8 S4 C6 N1 0.9(4)
C8 S4 C6 S3 -179.4(3)
C12 P1 C18 C19 11.3(3)
C24 P1 C18 C19 -96.6(3)
Cu1 P1 C18 C19 137.7(3)
C12 P1 C18 C23 -167.1(3)
C24 P1 C18 C23 85.1(3)
Cu1 P1 C18 C23 -40.7(3)
C18 P1 C24 C25 0.8(4)
C12 P1 C24 C25 -107.0(4)
Cu1 P1 C24 C25 125.2(3)
C18 P1 C24 C29 -176.6(3)
C12 P1 C24 C29 75.6(4)
Cu1 P1 C24 C29 -52.2(4)
C1 C2 C3 C4 -179.4(4)
S2 C2 C3 C4 -0.1(5)
C2 S2 C5 C4 0.9(4)
C13 C12 C17 C16 -1.3(7)
P1 C12 C17 C16 175.1(4)
C25 C24 C29 C28 1.1(7)
P1 C24 C29 C28 178.6(4)
C19 C18 C23 C22 1.0(6)
P1 C18 C23 C22 179.5(4)
C6 N1 C7 C8 -8.9(6)
C29 C24 C25 C26 -0.5(6)
P1 C24 C25 C26 -177.9(3)
C27 C26 C25 C24 0.2(7)
C23 C18 C19 C20 1.2(6)
P1 C18 C19 C20 -177.1(3)
C25 C26 C27 C28 -0.3(8)
C14 C15 C16 C17 -0.2(9)
C12 C17 C16 C15 0.6(8)
C16 C15 C14 C13 0.7(8)
S2 C5 C4 C3 -1.2(5)
C2 C3 C4 C5 0.9(6)
C17 C12 C13 C14 1.7(6)
P1 C12 C13 C14 -175.0(3)
C15 C14 C13 C12 -1.4(7)
C18 C19 C20 C21 -2.2(7)
C26 C27 C28 C29 0.9(9)
C24 C29 C28 C27 -1.3(9)
C9 S6 C11 C10 15.1(5)
C19 C20 C21 C22 1.0(8)
C9 N2 C10 C11 17.4(7)
S6 C11 C10 N2 -19.7(6)
C20 C21 C22 C23 1.3(8)
C18 C23 C22 C21 -2.3(8)
N1 C7 C8 S4 8.7(6)
C6 S4 C8 C7 -5.7(5)
